data_7132638
loop_
_publ_author_name
'Br&#xfc;ckner, Tobias'
'Duwe, Dario'
'Fantuzzi, Felipe'
'He&#xdf;, Merlin'
'Dewhurst, Rian D.'
'Radacki, Krzysztof'
'Braunschweig, Holger'

_publ_section_title
;
 Hydrosilylation of B&#xe002;B triple bonds: catalyst- and reductant-free
 construction of B-Si bonds and B<sub>2</sub>Si heterocycles.
;
_journal_issue 24
_journal_name_full 'Chemical communications (Cambridge, England)'
_journal_page_first 3259
_journal_page_last 3262
_journal_paper_doi 10.1039/d4cc00141a
_journal_volume 60
_journal_year 2024
_chemical_formula_moiety 'C98 H130 B4 N8 Si2, 2(C6 H6)'
_chemical_formula_sum 'C110 H142 B4 N8 Si2'
_chemical_formula_weight 1675.73
_space_group_crystal_system triclinic
_space_group_IT_number 2
_space_group_name_Hall '-P 1'
_space_group_name_H-M_alt 'P -1'
_atom_sites_solution_hydrogens mixed
_audit_creation_method SHELXL-2018/3
_audit_update_record
;
2023-10-13 deposited with the CCDC.	2024-01-16 downloaded from the CCDC.
;
_cell_angle_alpha 95.791(2)
_cell_angle_beta 101.108(2)
_cell_angle_gamma 104.877(2)
_cell_formula_units_Z 1
_cell_length_a 11.6410(2)
_cell_length_b 12.3141(3)
_cell_length_c 17.9847(3)
_cell_measurement_reflns_used 33203
_cell_measurement_temperature 100(2)
_cell_measurement_theta_max 77.1420
_cell_measurement_theta_min 2.5400
_cell_volume 2414.05(9)
_computing_cell_refinement 'CrysAlisPro 1.171.40.57a (Rigaku OD, 2019)'
_computing_data_collection 'CrysAlisPro 1.171.40.57a (Rigaku OD, 2019)'
_computing_data_reduction 'CrysAlisPro 1.171.40.57a (Rigaku OD, 2019)'
_computing_molecular_graphics 'ShelXLe (Huebschle et all, 2011)'
_computing_publication_material 'SHELXL-2018/3 (Sheldrick, 2018)'
_computing_structure_refinement 'SHELXL-2018/3 (Sheldrick, 2018)'
_computing_structure_solution 'SHELXT 2014/5 (Sheldrick, 2014)'
_diffrn_ambient_temperature 100(2)
_diffrn_measured_fraction_theta_full 0.998
_diffrn_measured_fraction_theta_max 0.997
_diffrn_measurement_device_type 'XtaLAB Synergy, Dualflex, HyPix'
_diffrn_measurement_method '\w scans'
_diffrn_radiation_type CuK\a
_diffrn_radiation_wavelength 1.54184
_diffrn_reflns_av_R_equivalents 0.0687
_diffrn_reflns_av_unetI/netI 0.0279
_diffrn_reflns_Laue_measured_fraction_full 0.998
_diffrn_reflns_Laue_measured_fraction_max 0.997
_diffrn_reflns_limit_h_max 13
_diffrn_reflns_limit_h_min -14
_diffrn_reflns_limit_k_max 15
_diffrn_reflns_limit_k_min -15
_diffrn_reflns_limit_l_max 22
_diffrn_reflns_limit_l_min -22
_diffrn_reflns_number 90262
_diffrn_reflns_point_group_measured_fraction_full 0.998
_diffrn_reflns_point_group_measured_fraction_max 0.997
_diffrn_reflns_theta_full 67.684
_diffrn_reflns_theta_max 72.125
_diffrn_reflns_theta_min 2.536
_diffrn_source 'micro-focus sealed X-ray tube'
_exptl_absorpt_coefficient_mu 0.724
_exptl_absorpt_correction_T_max 1.00000
_exptl_absorpt_correction_T_min 0.74209
_exptl_absorpt_correction_type multi-scan
_exptl_absorpt_process_details
;
CrysAlisPro 1.171.40.57a (Rigaku Oxford Diffraction, 2019)
Empirical absorption correction using spherical harmonics,
 implemented in SCALE3 ABSPACK scaling algorithm.
;
_exptl_crystal_colour orange
_exptl_crystal_density_diffrn 1.153
_exptl_crystal_description plate
_exptl_crystal_F_000 906
_exptl_crystal_size_max 0.173
_exptl_crystal_size_mid 0.068
_exptl_crystal_size_min 0.028
_refine_diff_density_max 0.581
_refine_diff_density_min -0.271
_refine_diff_density_rms 0.055
_refine_ls_extinction_method none
_refine_ls_goodness_of_fit_ref 1.112
_refine_ls_hydrogen_treatment mixed
_refine_ls_matrix_type full
_refine_ls_number_parameters 599
_refine_ls_number_reflns 9484
_refine_ls_number_restraints 42
_refine_ls_restrained_S_all 1.110
_refine_ls_R_factor_all 0.0695
_refine_ls_R_factor_gt 0.0642
_refine_ls_shift/su_max 0.000
_refine_ls_shift/su_mean 0.000
_refine_ls_structure_factor_coef Fsqd
_refine_ls_weighting_details 'w=1/[\s^2^(Fo^2^)+(0.0310P)^2^+4.1403P] where P=(Fo^2^+2Fc^2^)/3'
_refine_ls_weighting_scheme calc
_refine_ls_wR_factor_gt 0.1479
_refine_ls_wR_factor_ref 0.1505
_reflns_Friedel_coverage 0.000
_reflns_number_gt 8645
_reflns_number_total 9484
_reflns_threshold_expression 'I > 2\s(I)'
_cod_data_source_file d4cc00141a2.cif
_cod_data_source_block ToBr102_ToBr_a
_cod_depositor_comments 'Adding full bibliography for 7132636--7132639.cif.'
_cod_database_code 7132638
_shelx_shelxl_version_number 2018/3
_shelx_space_group_comment
;
The symmetry employed for this shelxl refinement is uniquely defined
by the following loop, which should always be used as a source of
symmetry information in preference to the above space-group names.
They are only intended as comments.
;
_shelx_estimated_absorpt_t_min 0.885
_shelx_estimated_absorpt_t_max 0.980
_oxdiff_exptl_absorpt_empirical_full_min 0.700
_oxdiff_exptl_absorpt_empirical_full_max 1.569
_oxdiff_exptl_absorpt_empirical_details
;
Empirical correction (ABSPACK) includes:
- Absorption correction using spherical harmonics
- Frame scaling
;

loop_
_space_group_symop_operation_xyz
'x, y, z'
'-x, -y, -z'

loop_
_atom_site_label
_atom_site_type_symbol
_atom_site_fract_x
_atom_site_fract_y
_atom_site_fract_z
_atom_site_U_iso_or_equiv
_atom_site_adp_type
_atom_site_occupancy
_atom_site_site_symmetry_order
_atom_site_calc_flag
_atom_site_refinement_flags_posn
_atom_site_refinement_flags_adp
_atom_site_refinement_flags_occupancy
_atom_site_disorder_assembly
_atom_site_disorder_group
Si1 Si 0.55340(5) 0.07226(5) 0.68827(3) 0.01870(14) Uani 1 1 d . . . . .
C1 C 0.5241(2) 0.03557(19) 0.58149(13) 0.0193(4) Uani 1 1 d . . . . .
N1 N 0.89998(16) 0.20431(16) 0.74092(11) 0.0195(4) Uani 1 1 d . . . . .
B1 B 0.6882(2) 0.1866(2) 0.76595(14) 0.0185(5) Uani 1 1 d . . . . .
H666 H 0.712(2) 0.140(2) 0.8121(16) 0.027(7) Uiso 1 1 d . . . . .
B2 B 0.5517(2) 0.2223(2) 0.74574(15) 0.0201(5) Uani 1 1 d . . . . .
H777 H 0.534(2) 0.277(2) 0.7039(15) 0.025(7) Uiso 1 1 d . . . . .
N2 N 0.81871(16) 0.33574(16) 0.69844(11) 0.0197(4) Uani 1 1 d . . . . .
C2 C 0.5947(2) 0.09443(19) 0.53556(13) 0.0208(5) Uani 1 1 d . . . . .
H2 H 0.659053 0.158461 0.558482 0.025 Uiso 1 1 calc R U . . .
N4 N 0.45644(17) 0.14597(19) 0.85710(11) 0.0242(4) Uani 1 1 d . . . . .
C4 C 0.79980(19) 0.24303(19) 0.73535(12) 0.0177(4) Uani 1 1 d . . . . .
N3 N 0.33908(17) 0.20742(19) 0.77041(11) 0.0250(4) Uani 1 1 d . . . . .
C3 C 0.5717(2) 0.06034(19) 0.45710(13) 0.0204(5) Uani 1 1 d . . . . .
H3 H 0.621206 0.102148 0.428987 0.025 Uiso 1 1 calc R U . . .
C6 C 0.9344(2) 0.3553(2) 0.67209(15) 0.0256(5) Uani 1 1 d . . . . .
H6A H 0.985979 0.432357 0.691041 0.031 Uiso 1 1 calc R U . . .
H6AB H 0.918602 0.342149 0.616496 0.031 Uiso 1 1 calc R U . . .
C5 C 0.9933(2) 0.2694(2) 0.70584(17) 0.0317(6) Uani 1 1 d . . . . .
H5A H 1.010947 0.220876 0.666206 0.038 Uiso 1 1 calc R U . . .
H5AB H 1.068096 0.306881 0.743907 0.038 Uiso 1 1 calc R U . . .
C8 C 0.9646(2) 0.1129(2) 0.84978(14) 0.0226(5) Uani 1 1 d . . . . .
C7 C 0.9142(2) 0.1036(2) 0.77121(14) 0.0211(5) Uani 1 1 d . . . . .
C9 C 0.9838(2) 0.0152(2) 0.87706(15) 0.0283(5) Uani 1 1 d . . . . .
H9 H 1.016802 0.018859 0.928935 0.034 Uiso 1 1 calc R U . . .
C10 C 0.9545(2) -0.0864(2) 0.82819(16) 0.0317(6) Uani 1 1 d . . . . .
H10 H 0.968088 -0.150543 0.847315 0.038 Uiso 1 1 calc R U . . .
C11 C 0.9050(2) -0.0937(2) 0.75096(15) 0.0299(5) Uani 1 1 d . . . . .
H11 H 0.885736 -0.162807 0.718622 0.036 Uiso 1 1 calc R U . . .
C12 C 0.8834(2) 0.0014(2) 0.72068(14) 0.0241(5) Uani 1 1 d . . . . .
C13 C 0.8280(2) -0.0079(2) 0.63633(14) 0.0266(5) Uani 1 1 d . . . . .
H13A H 0.893170 0.003864 0.608926 0.032 Uiso 1 1 calc R U . . .
H13B H 0.789676 0.052712 0.629483 0.032 Uiso 1 1 calc R U . . .
C14 C 0.7338(3) -0.1211(2) 0.60016(16) 0.0351(6) Uani 1 1 d . . . . .
H14A H 0.696894 -0.116936 0.548371 0.053 Uiso 1 1 calc R U . . .
H14B H 0.672057 -0.136855 0.629257 0.053 Uiso 1 1 calc R U . . .
H14C H 0.773095 -0.180758 0.600101 0.053 Uiso 1 1 calc R U . . .
C15 C 0.9943(2) 0.2245(2) 0.90236(14) 0.0266(5) Uani 1 1 d . . . . .
H15A H 0.918272 0.238399 0.908885 0.032 Uiso 1 1 calc R U . . .
H15B H 1.034444 0.284572 0.877222 0.032 Uiso 1 1 calc R U . . .
C16 C 1.0745(3) 0.2337(3) 0.98127(15) 0.0358(6) Uani 1 1 d . . . . .
H16A H 1.150192 0.219731 0.975991 0.054 Uiso 1 1 calc R U . . .
H16B H 1.033533 0.178409 1.008545 0.054 Uiso 1 1 calc R U . . .
H16C H 1.090469 0.308620 1.009227 0.054 Uiso 1 1 calc R U . . .
C17 C 0.76905(19) 0.43077(19) 0.70931(14) 0.0206(5) Uani 1 1 d . . . . .
C18 C 0.7103(2) 0.4676(2) 0.64549(14) 0.0222(5) Uani 1 1 d . . . . .
C19 C 0.6739(2) 0.5666(2) 0.65679(15) 0.0269(5) Uani 1 1 d . . . . .
H19 H 0.636816 0.592931 0.614507 0.032 Uiso 1 1 calc R U . . .
C20 C 0.6917(2) 0.6259(2) 0.72907(16) 0.0297(6) Uani 1 1 d . . . . .
H20 H 0.666285 0.691213 0.735601 0.036 Uiso 1 1 calc R U . . .
C21 C 0.7476(2) 0.5874(2) 0.79172(15) 0.0290(5) Uani 1 1 d . . . . .
H21 H 0.758154 0.626712 0.840621 0.035 Uiso 1 1 calc R U . . .
C22 C 0.7888(2) 0.4911(2) 0.78357(14) 0.0239(5) Uani 1 1 d . . . . .
C23 C 0.8571(2) 0.4602(2) 0.85477(14) 0.0278(5) Uani 1 1 d . . . . .
H23A H 0.841622 0.378222 0.848714 0.033 Uiso 1 1 calc R U . . .
H23B H 0.826371 0.483557 0.898370 0.033 Uiso 1 1 calc R U . . .
C24 C 0.9941(2) 0.5155(3) 0.87122(18) 0.0419(7) Uani 1 1 d . . . . .
H24A H 1.026330 0.487313 0.830431 0.063 Uiso 1 1 calc R U . . .
H24B H 1.032417 0.497561 0.918787 0.063 Uiso 1 1 calc R U . . .
H24C H 1.009876 0.596528 0.874835 0.063 Uiso 1 1 calc R U . . .
C25 C 0.6802(2) 0.4045(2) 0.56468(14) 0.0249(5) Uani 1 1 d . . . . .
H25A H 0.720317 0.344603 0.563661 0.030 Uiso 1 1 calc R U . . .
H25B H 0.711175 0.456553 0.531404 0.030 Uiso 1 1 calc R U . . .
C26 C 0.5420(2) 0.3522(2) 0.53416(15) 0.0304(6) Uani 1 1 d . . . . .
H26A H 0.502228 0.411515 0.533485 0.046 Uiso 1 1 calc R U . . .
H26B H 0.511025 0.300398 0.566881 0.046 Uiso 1 1 calc R U . . .
H26C H 0.526269 0.311826 0.483048 0.046 Uiso 1 1 calc R U . . .
C27 C 0.4527(2) 0.1926(2) 0.79151(13) 0.0213(5) Uani 1 1 d . . . . .
C28 C 0.2637(2) 0.1770(3) 0.82570(15) 0.0333(6) Uani 1 1 d . . . . .
H28A H 0.183638 0.126741 0.800444 0.040 Uiso 1 1 calc R U . . .
H28B H 0.254225 0.244096 0.854185 0.040 Uiso 1 1 calc R U . . .
C29 C 0.3371(2) 0.1165(3) 0.87779(15) 0.0316(6) Uani 1 1 d . . . . .
H29A H 0.344781 0.144154 0.931471 0.038 Uiso 1 1 calc R U . . .
H29B H 0.299772 0.034821 0.867677 0.038 Uiso 1 1 calc R U . . .
C30 C 0.5648(2) 0.1568(2) 0.91480(13) 0.0276(5) Uani 1 1 d . . . . .
C31 C 0.6272(2) 0.2654(3) 0.95746(14) 0.0338(6) Uani 1 1 d . . . . .
C32 C 0.7288(2) 0.2743(3) 1.01556(16) 0.0426(8) Uani 1 1 d . . . . .
H32 H 0.770958 0.344791 1.045171 0.051 Uiso 1 1 calc R U . . .
C33 C 0.7677(2) 0.1803(3) 1.02983(16) 0.0452(8) Uani 1 1 d . . . . .
H33 H 0.836319 0.188216 1.068583 0.054 Uiso 1 1 calc R U . . .
C34 C 0.7063(2) 0.0747(3) 0.98740(15) 0.0394(7) Uani 1 1 d . . . . .
H34 H 0.734776 0.012400 0.997113 0.047 Uiso 1 1 calc R U . . .
C35 C 0.6009(2) 0.0601(3) 0.92956(14) 0.0311(6) Uani 1 1 d . . . . .
C36 C 0.5317(2) -0.0561(3) 0.88491(15) 0.0335(6) Uani 1 1 d . . . . .
H36A H 0.476104 -0.047249 0.839791 0.040 Uiso 1 1 calc R U . . .
H36B H 0.482875 -0.098039 0.916345 0.040 Uiso 1 1 calc R U . . .
C37 C 0.6119(3) -0.1263(3) 0.85940(19) 0.0502(8) Uani 1 1 d . . . . .
H37A H 0.561168 -0.197027 0.829035 0.075 Uiso 1 1 calc R U . . .
H37B H 0.662582 -0.141151 0.903744 0.075 Uiso 1 1 calc R U . . .
H37C H 0.662344 -0.084767 0.829382 0.075 Uiso 1 1 calc R U . . .
C38 C 0.5858(2) 0.3680(3) 0.93808(17) 0.0411(7) Uani 1 1 d . . . . .
H38A H 0.498249 0.349107 0.933223 0.049 Uiso 1 1 calc R U . . .
H38B H 0.601076 0.381885 0.888239 0.049 Uiso 1 1 calc R U . . .
C39 C 0.6449(3) 0.4789(3) 0.9948(2) 0.0549(10) Uani 1 1 d . . . . .
H39A H 0.731425 0.501010 0.998760 0.082 Uiso 1 1 calc R U . . .
H39B H 0.628826 0.467675 1.044269 0.082 Uiso 1 1 calc R U . . .
H39C H 0.611431 0.537674 0.976905 0.082 Uiso 1 1 calc R U . . .
C40 C 0.2925(2) 0.2430(2) 0.70095(14) 0.0230(5) Uani 1 1 d . . . . .
C41 C 0.3135(2) 0.3593(2) 0.69745(18) 0.0339(6) Uani 1 1 d . . . . .
C42 C 0.2625(3) 0.3906(3) 0.6297(2) 0.0434(7) Uani 1 1 d . . . . .
H42 H 0.274703 0.467387 0.626113 0.052 Uiso 1 1 calc R U . . .
C43 C 0.1941(3) 0.3100(3) 0.56777(18) 0.0394(7) Uani 1 1 d . . . . .
H43 H 0.160814 0.332708 0.522731 0.047 Uiso 1 1 calc R U . . .
C44 C 0.1743(2) 0.1953(2) 0.57188(15) 0.0293(5) Uani 1 1 d . . . . .
H44 H 0.128245 0.141803 0.529392 0.035 Uiso 1 1 calc R U . . .
C45 C 0.2223(2) 0.1590(2) 0.63866(13) 0.0225(5) Uani 1 1 d . . . . .
C46 C 0.2012(2) 0.0351(2) 0.64657(14) 0.0265(5) Uani 1 1 d . . . . .
H46A H 0.155921 0.019700 0.686134 0.032 Uiso 1 1 calc R U . . .
H46B H 0.279817 0.021586 0.663945 0.032 Uiso 1 1 calc R U . . .
C47 C 0.1329(2) -0.0490(2) 0.57404(16) 0.0351(6) Uani 1 1 d . . . . .
H47A H 0.054056 -0.037826 0.556665 0.053 Uiso 1 1 calc R U . . .
H47B H 0.123137 -0.125217 0.584760 0.053 Uiso 1 1 calc R U . . .
H47C H 0.178325 -0.036992 0.534892 0.053 Uiso 1 1 calc R U . . .
C1_1 C 0.2541(3) 0.7518(3) 0.69194(19) 0.0433(7) Uani 1 1 d . . . . .
H1_1 H 0.332838 0.794470 0.716956 0.052 Uiso 1 1 calc R U . . .
C2_1 C 0.1579(4) 0.7463(3) 0.72854(18) 0.0485(8) Uani 1 1 d . . . . .
H2_1 H 0.171972 0.784873 0.778080 0.058 Uiso 1 1 calc R U . . .
C3_1 C 0.0409(3) 0.6825(2) 0.6903(2) 0.0430(7) Uani 1 1 d . . . . .
H3_1 H -0.023719 0.677436 0.714396 0.052 Uiso 1 1 calc R U . . .
C4_1 C 0.0205(3) 0.6273(2) 0.61723(18) 0.0389(7) Uani 1 1 d . . . . .
H4_1 H -0.058317 0.585885 0.591523 0.047 Uiso 1 1 calc R U . . .
C5_1 C 0.1153(3) 0.6322(2) 0.58126(17) 0.0386(7) Uani 1 1 d . . . . .
H5_1 H 0.100587 0.593729 0.531620 0.046 Uiso 1 1 calc R U . . .
C6_1 C 0.2322(3) 0.6942(2) 0.61897(18) 0.0371(6) Uani 1 1 d . . . . .
H6_1 H 0.296442 0.697048 0.594799 0.045 Uiso 1 1 calc R U . . .
C1_2 C 0.3927(11) 0.4386(9) 0.7762(5) 0.0298(18) Uani 0.522(9) 1 d . U P A 1
H1A_2 H 0.363731 0.407302 0.818806 0.036 Uiso 0.522(9) 1 calc R U P A 1
H1AB_2 H 0.477234 0.438518 0.781990 0.036 Uiso 0.522(9) 1 calc R U P A 1
C2_2 C 0.3851(6) 0.5602(5) 0.7791(3) 0.0397(17) Uani 0.522(9) 1 d . U P A 1
H2A_2 H 0.417689 0.592860 0.738633 0.059 Uiso 0.522(9) 1 calc R U P A 1
H2B_2 H 0.431539 0.604097 0.827740 0.059 Uiso 0.522(9) 1 calc R U P A 1
H2C_2 H 0.301464 0.560610 0.772741 0.059 Uiso 0.522(9) 1 calc R U P A 1
C1_21 C 0.3871(12) 0.4571(11) 0.7521(7) 0.035(2) Uani 0.478(9) 1 d . U P A 2
H1A_21 H 0.432012 0.512829 0.726006 0.042 Uiso 0.478(9) 1 calc R U P A 2
H1AB_21 H 0.445545 0.434951 0.789258 0.042 Uiso 0.478(9) 1 calc R U P A 2
C2_21 C 0.3066(6) 0.5100(6) 0.7936(4) 0.0418(19) Uani 0.478(9) 1 d . U P A 2
H2A_21 H 0.250189 0.533628 0.756946 0.063 Uiso 0.478(9) 1 calc R U P A 2
H2B_21 H 0.356989 0.574716 0.830440 0.063 Uiso 0.478(9) 1 calc R U P A 2
H2C_21 H 0.262278 0.454762 0.819484 0.063 Uiso 0.478(9) 1 calc R U P A 2
H1 H 0.502(2) -0.028(2) 0.7150(15) 0.022(7) Uiso 1 1 d . . . . .

loop_
_atom_site_aniso_label
_atom_site_aniso_U_11
_atom_site_aniso_U_22
_atom_site_aniso_U_33
_atom_site_aniso_U_23
_atom_site_aniso_U_13
_atom_site_aniso_U_12
Si1 0.0157(3) 0.0222(3) 0.0162(3) 0.0004(2) 0.0044(2) 0.0023(2)
C1 0.0175(10) 0.0216(11) 0.0191(11) 0.0022(9) 0.0048(8) 0.0059(9)
N1 0.0137(9) 0.0237(10) 0.0247(10) 0.0074(8) 0.0088(7) 0.0068(7)
B1 0.0145(11) 0.0229(13) 0.0169(12) 0.0006(10) 0.0031(9) 0.0045(10)
B2 0.0141(11) 0.0259(13) 0.0182(12) -0.0025(10) 0.0030(9) 0.0051(10)
N2 0.0147(9) 0.0225(10) 0.0245(10) 0.0063(8) 0.0073(7) 0.0068(7)
C2 0.0180(11) 0.0193(11) 0.0228(11) 0.0023(9) 0.0044(9) 0.0020(8)
N4 0.0121(9) 0.0404(12) 0.0191(10) 0.0025(8) 0.0047(7) 0.0058(8)
C4 0.0155(10) 0.0195(11) 0.0162(10) -0.0005(8) 0.0018(8) 0.0041(8)
N3 0.0125(9) 0.0411(12) 0.0215(10) 0.0019(9) 0.0060(7) 0.0072(8)
C3 0.0186(11) 0.0210(11) 0.0220(11) 0.0044(9) 0.0066(9) 0.0042(9)
C6 0.0194(11) 0.0292(13) 0.0347(13) 0.0127(10) 0.0149(10) 0.0090(10)
C5 0.0211(12) 0.0352(14) 0.0491(16) 0.0218(12) 0.0192(11) 0.0117(11)
C8 0.0148(10) 0.0282(12) 0.0291(12) 0.0094(10) 0.0097(9) 0.0082(9)
C7 0.0139(10) 0.0263(12) 0.0280(12) 0.0090(10) 0.0109(9) 0.0078(9)
C9 0.0227(12) 0.0358(14) 0.0297(13) 0.0131(11) 0.0070(10) 0.0101(10)
C10 0.0317(14) 0.0298(13) 0.0407(15) 0.0154(11) 0.0118(11) 0.0149(11)
C11 0.0308(13) 0.0281(13) 0.0342(14) 0.0066(11) 0.0095(11) 0.0125(11)
C12 0.0197(11) 0.0287(12) 0.0296(13) 0.0085(10) 0.0116(10) 0.0110(10)
C13 0.0289(13) 0.0290(13) 0.0273(13) 0.0062(10) 0.0113(10) 0.0133(10)
C14 0.0450(16) 0.0305(14) 0.0306(14) 0.0011(11) 0.0077(12) 0.0142(12)
C15 0.0223(12) 0.0307(13) 0.0267(12) 0.0066(10) 0.0044(10) 0.0071(10)
C16 0.0336(14) 0.0437(16) 0.0277(14) 0.0055(12) 0.0024(11) 0.0099(12)
C17 0.0131(10) 0.0193(11) 0.0291(12) 0.0039(9) 0.0056(9) 0.0035(8)
C18 0.0161(10) 0.0219(11) 0.0283(12) 0.0053(9) 0.0057(9) 0.0039(9)
C19 0.0234(12) 0.0252(12) 0.0325(13) 0.0071(10) 0.0023(10) 0.0095(10)
C20 0.0247(12) 0.0232(12) 0.0417(15) 0.0008(11) 0.0075(11) 0.0093(10)
C21 0.0251(12) 0.0252(12) 0.0321(13) -0.0046(10) 0.0058(10) 0.0030(10)
C22 0.0157(11) 0.0228(12) 0.0302(13) 0.0032(10) 0.0043(9) 0.0013(9)
C23 0.0247(12) 0.0281(13) 0.0255(12) -0.0003(10) -0.0002(10) 0.0046(10)
C24 0.0263(14) 0.0454(17) 0.0437(17) 0.0079(13) -0.0065(12) 0.0026(12)
C25 0.0236(12) 0.0262(12) 0.0248(12) 0.0056(10) 0.0044(9) 0.0072(10)
C26 0.0271(13) 0.0307(13) 0.0299(13) 0.0013(11) -0.0019(10) 0.0097(11)
C27 0.0136(10) 0.0282(12) 0.0191(11) -0.0039(9) 0.0017(8) 0.0049(9)
C28 0.0174(11) 0.0592(18) 0.0258(13) 0.0048(12) 0.0094(10) 0.0124(12)
C29 0.0147(11) 0.0537(17) 0.0265(13) 0.0064(12) 0.0080(10) 0.0073(11)
C30 0.0152(11) 0.0516(16) 0.0162(11) 0.0032(10) 0.0063(9) 0.0088(11)
C31 0.0169(11) 0.0576(18) 0.0220(12) -0.0052(12) 0.0061(10) 0.0052(11)
C32 0.0217(13) 0.073(2) 0.0238(13) -0.0048(14) 0.0028(10) 0.0040(14)
C33 0.0188(13) 0.090(3) 0.0218(13) 0.0064(15) 0.0004(10) 0.0104(15)
C34 0.0250(13) 0.075(2) 0.0258(13) 0.0194(14) 0.0114(11) 0.0182(14)
C35 0.0186(11) 0.0579(18) 0.0210(12) 0.0116(12) 0.0103(10) 0.0115(11)
C36 0.0285(13) 0.0515(17) 0.0275(13) 0.0155(12) 0.0117(11) 0.0158(12)
C37 0.0465(18) 0.067(2) 0.0452(18) 0.0080(16) 0.0122(15) 0.0296(17)
C38 0.0222(13) 0.0515(18) 0.0404(16) -0.0163(14) 0.0044(11) 0.0053(12)
C39 0.0335(16) 0.064(2) 0.052(2) -0.0274(17) 0.0107(14) 0.0012(15)
C40 0.0120(10) 0.0314(13) 0.0266(12) 0.0015(10) 0.0065(9) 0.0075(9)
C41 0.0169(12) 0.0295(14) 0.0548(18) 0.0010(12) 0.0074(11) 0.0081(10)
C42 0.0273(14) 0.0316(15) 0.075(2) 0.0170(15) 0.0104(14) 0.0120(12)
C43 0.0292(14) 0.0480(17) 0.0473(17) 0.0252(14) 0.0059(12) 0.0175(13)
C44 0.0208(12) 0.0397(15) 0.0275(13) 0.0065(11) 0.0034(10) 0.0101(11)
C45 0.0136(10) 0.0305(13) 0.0244(12) 0.0028(10) 0.0051(9) 0.0082(9)
C46 0.0191(11) 0.0306(13) 0.0291(13) 0.0057(10) 0.0033(10) 0.0069(10)
C47 0.0255(13) 0.0330(14) 0.0405(16) 0.0002(12) -0.0033(11) 0.0075(11)
C1_1 0.0356(16) 0.0328(15) 0.0534(19) 0.0125(14) 0.0001(14) 0.0007(12)
C2_1 0.081(2) 0.0330(16) 0.0344(16) 0.0053(13) 0.0187(16) 0.0164(16)
C3_1 0.0460(17) 0.0334(15) 0.065(2) 0.0216(15) 0.0332(16) 0.0181(13)
C4_1 0.0321(14) 0.0304(14) 0.0539(18) 0.0178(13) 0.0057(13) 0.0068(12)
C5_1 0.0508(18) 0.0251(13) 0.0381(15) 0.0070(12) 0.0112(13) 0.0063(12)
C6_1 0.0360(15) 0.0299(14) 0.0515(18) 0.0123(13) 0.0209(13) 0.0099(12)
C1_2 0.029(3) 0.028(4) 0.028(4) 0.000(3) 0.004(4) 0.005(3)
C2_2 0.046(4) 0.030(3) 0.040(3) 0.002(2) 0.007(3) 0.009(3)
C1_21 0.026(3) 0.034(5) 0.041(6) 0.002(4) 0.004(4) 0.008(3)
C2_21 0.044(4) 0.038(4) 0.038(3) -0.002(3) 0.007(3) 0.008(3)

loop_
_atom_type_symbol
_atom_type_description
_atom_type_scat_dispersion_real
_atom_type_scat_dispersion_imag
_atom_type_scat_source
C C 0.0181 0.0091 'International Tables Vol C Tables 4.2.6.8 and 6.1.1.4'
H H 0.0000 0.0000 'International Tables Vol C Tables 4.2.6.8 and 6.1.1.4'
B B 0.0090 0.0039 'International Tables Vol C Tables 4.2.6.8 and 6.1.1.4'
N N 0.0311 0.0180 'International Tables Vol C Tables 4.2.6.8 and 6.1.1.4'
Si Si 0.2541 0.3302 'International Tables Vol C Tables 4.2.6.8 and 6.1.1.4'

loop_
_geom_angle_atom_site_label_1
_geom_angle_atom_site_label_2
_geom_angle_atom_site_label_3
_geom_angle
_geom_angle_site_symmetry_1
_geom_angle_site_symmetry_3
_geom_angle_publ_flag
C1 Si1 B1 132.59(10) . . ?
C1 Si1 B2 125.16(11) . . ?
B1 Si1 B2 51.00(10) . . ?
C1 Si1 H1 106.5(11) . . ?
B1 Si1 H1 114.6(11) . . ?
B2 Si1 H1 117.9(11) . . ?
C2 C1 C3 115.8(2) . 2_656 ?
C2 C1 Si1 124.68(17) . . ?
C3 C1 Si1 119.44(17) 2_656 . ?
C4 N1 C7 125.81(18) . . ?
C4 N1 C5 113.62(19) . . ?
C7 N1 C5 120.33(18) . . ?
C4 B1 B2 122.9(2) . . ?
C4 B1 Si1 114.86(16) . . ?
B2 B1 Si1 65.25(12) . . ?
C4 B1 H666 111.8(15) . . ?
B2 B1 H666 123.5(15) . . ?
Si1 B1 H666 104.6(15) . . ?
C27 B2 B1 123.6(2) . . ?
C27 B2 Si1 106.07(17) . . ?
B1 B2 Si1 63.75(12) . . ?
C27 B2 H777 113.8(14) . . ?
B1 B2 H777 122.1(14) . . ?
Si1 B2 H777 107.9(14) . . ?
C4 N2 C17 125.78(18) . . ?
C4 N2 C6 111.41(18) . . ?
C17 N2 C6 118.15(18) . . ?
C3 C2 C1 122.1(2) . . ?
C3 C2 H2 119.0 . . ?
C1 C2 H2 119.0 . . ?
C27 N4 C30 125.49(19) . . ?
C27 N4 C29 112.39(19) . . ?
C30 N4 C29 119.08(19) . . ?
N1 C4 N2 107.77(18) . . ?
N1 C4 B1 123.2(2) . . ?
N2 C4 B1 129.0(2) . . ?
C27 N3 C40 125.45(19) . . ?
C27 N3 C28 113.1(2) . . ?
C40 N3 C28 121.38(19) . . ?
C2 C3 C1 122.1(2) . 2_656 ?
C2 C3 H3 119.0 . . ?
C1 C3 H3 119.0 2_656 . ?
N2 C6 C5 104.00(18) . . ?
N2 C6 H6A 111.0 . . ?
C5 C6 H6A 111.0 . . ?
N2 C6 H6AB 111.0 . . ?
C5 C6 H6AB 111.0 . . ?
H6A C6 H6AB 109.0 . . ?
N1 C5 C6 102.83(18) . . ?
N1 C5 H5A 111.2 . . ?
C6 C5 H5A 111.2 . . ?
N1 C5 H5AB 111.2 . . ?
C6 C5 H5AB 111.2 . . ?
H5A C5 H5AB 109.1 . . ?
C9 C8 C7 117.7(2) . . ?
C9 C8 C15 121.8(2) . . ?
C7 C8 C15 120.5(2) . . ?
C12 C7 C8 122.4(2) . . ?
C12 C7 N1 118.8(2) . . ?
C8 C7 N1 118.7(2) . . ?
C10 C9 C8 121.0(2) . . ?
C10 C9 H9 119.5 . . ?
C8 C9 H9 119.5 . . ?
C9 C10 C11 120.4(2) . . ?
C9 C10 H10 119.8 . . ?
C11 C10 H10 119.8 . . ?
C10 C11 C12 121.0(2) . . ?
C10 C11 H11 119.5 . . ?
C12 C11 H11 119.5 . . ?
C7 C12 C11 117.6(2) . . ?
C7 C12 C13 121.9(2) . . ?
C11 C12 C13 120.5(2) . . ?
C12 C13 C14 114.9(2) . . ?
C12 C13 H13A 108.5 . . ?
C14 C13 H13A 108.5 . . ?
C12 C13 H13B 108.5 . . ?
C14 C13 H13B 108.5 . . ?
H13A C13 H13B 107.5 . . ?
C13 C14 H14A 109.5 . . ?
C13 C14 H14B 109.5 . . ?
H14A C14 H14B 109.5 . . ?
C13 C14 H14C 109.5 . . ?
H14A C14 H14C 109.5 . . ?
H14B C14 H14C 109.5 . . ?
C8 C15 C16 116.2(2) . . ?
C8 C15 H15A 108.2 . . ?
C16 C15 H15A 108.2 . . ?
C8 C15 H15B 108.2 . . ?
C16 C15 H15B 108.2 . . ?
H15A C15 H15B 107.4 . . ?
C15 C16 H16A 109.5 . . ?
C15 C16 H16B 109.5 . . ?
H16A C16 H16B 109.5 . . ?
C15 C16 H16C 109.5 . . ?
H16A C16 H16C 109.5 . . ?
H16B C16 H16C 109.5 . . ?
C18 C17 C22 120.5(2) . . ?
C18 C17 N2 119.7(2) . . ?
C22 C17 N2 119.7(2) . . ?
C17 C18 C19 118.7(2) . . ?
C17 C18 C25 123.6(2) . . ?
C19 C18 C25 117.6(2) . . ?
C20 C19 C18 121.5(2) . . ?
C20 C19 H19 119.3 . . ?
C18 C19 H19 119.3 . . ?
C19 C20 C21 119.3(2) . . ?
C19 C20 H20 120.4 . . ?
C21 C20 H20 120.4 . . ?
C20 C21 C22 121.6(2) . . ?
C20 C21 H21 119.2 . . ?
C22 C21 H21 119.2 . . ?
C21 C22 C17 118.5(2) . . ?
C21 C22 C23 117.9(2) . . ?
C17 C22 C23 123.5(2) . . ?
C22 C23 C24 112.8(2) . . ?
C22 C23 H23A 109.0 . . ?
C24 C23 H23A 109.0 . . ?
C22 C23 H23B 109.0 . . ?
C24 C23 H23B 109.0 . . ?
H23A C23 H23B 107.8 . . ?
C23 C24 H24A 109.5 . . ?
C23 C24 H24B 109.5 . . ?
H24A C24 H24B 109.5 . . ?
C23 C24 H24C 109.5 . . ?
H24A C24 H24C 109.5 . . ?
H24B C24 H24C 109.5 . . ?
C18 C25 C26 111.8(2) . . ?
C18 C25 H25A 109.3 . . ?
C26 C25 H25A 109.3 . . ?
C18 C25 H25B 109.3 . . ?
C26 C25 H25B 109.3 . . ?
H25A C25 H25B 107.9 . . ?
C25 C26 H26A 109.5 . . ?
C25 C26 H26B 109.5 . . ?
H26A C26 H26B 109.5 . . ?
C25 C26 H26C 109.5 . . ?
H26A C26 H26C 109.5 . . ?
H26B C26 H26C 109.5 . . ?
N4 C27 N3 107.11(19) . . ?
N4 C27 B2 128.9(2) . . ?
N3 C27 B2 124.0(2) . . ?
N3 C28 C29 102.42(19) . . ?
N3 C28 H28A 111.3 . . ?
C29 C28 H28A 111.3 . . ?
N3 C28 H28B 111.3 . . ?
C29 C28 H28B 111.3 . . ?
H28A C28 H28B 109.2 . . ?
N4 C29 C28 102.9(2) . . ?
N4 C29 H29A 111.2 . . ?
C28 C29 H29A 111.2 . . ?
N4 C29 H29B 111.2 . . ?
C28 C29 H29B 111.2 . . ?
H29A C29 H29B 109.1 . . ?
C35 C30 C31 122.3(2) . . ?
C35 C30 N4 119.6(2) . . ?
C31 C30 N4 118.0(2) . . ?
C32 C31 C30 117.7(3) . . ?
C32 C31 C38 122.1(3) . . ?
C30 C31 C38 120.2(2) . . ?
C33 C32 C31 120.9(3) . . ?
C33 C32 H32 119.5 . . ?
C31 C32 H32 119.5 . . ?
C32 C33 C34 120.8(3) . . ?
C32 C33 H33 119.6 . . ?
C34 C33 H33 119.6 . . ?
C33 C34 C35 120.7(3) . . ?
C33 C34 H34 119.7 . . ?
C35 C34 H34 119.7 . . ?
C30 C35 C34 117.6(3) . . ?
C30 C35 C36 121.9(2) . . ?
C34 C35 C36 120.6(3) . . ?
C35 C36 C37 114.5(2) . . ?
C35 C36 H36A 108.6 . . ?
C37 C36 H36A 108.6 . . ?
C35 C36 H36B 108.6 . . ?
C37 C36 H36B 108.6 . . ?
H36A C36 H36B 107.6 . . ?
C36 C37 H37A 109.5 . . ?
C36 C37 H37B 109.5 . . ?
H37A C37 H37B 109.5 . . ?
C36 C37 H37C 109.5 . . ?
H37A C37 H37C 109.5 . . ?
H37B C37 H37C 109.5 . . ?
C31 C38 C39 116.8(3) . . ?
C31 C38 H38A 108.1 . . ?
C39 C38 H38A 108.1 . . ?
C31 C38 H38B 108.1 . . ?
C39 C38 H38B 108.1 . . ?
H38A C38 H38B 107.3 . . ?
C38 C39 H39A 109.5 . . ?
C38 C39 H39B 109.5 . . ?
H39A C39 H39B 109.5 . . ?
C38 C39 H39C 109.5 . . ?
H39A C39 H39C 109.5 . . ?
H39B C39 H39C 109.5 . . ?
C41 C40 C45 122.1(2) . . ?
C41 C40 N3 119.6(2) . . ?
C45 C40 N3 118.3(2) . . ?
C42 C41 C40 117.9(3) . . ?
C42 C41 C1_21 111.2(5) . . ?
C40 C41 C1_21 130.8(5) . . ?
C42 C41 C1_2 129.0(4) . . ?
C40 C41 C1_2 113.1(4) . . ?
C43 C42 C41 121.0(3) . . ?
C43 C42 H42 119.5 . . ?
C41 C42 H42 119.5 . . ?
C42 C43 C44 120.5(3) . . ?
C42 C43 H43 119.7 . . ?
C44 C43 H43 119.7 . . ?
C43 C44 C45 120.9(3) . . ?
C43 C44 H44 119.6 . . ?
C45 C44 H44 119.6 . . ?
C44 C45 C40 117.5(2) . . ?
C44 C45 C46 122.9(2) . . ?
C40 C45 C46 119.6(2) . . ?
C45 C46 C47 115.5(2) . . ?
C45 C46 H46A 108.4 . . ?
C47 C46 H46A 108.4 . . ?
C45 C46 H46B 108.4 . . ?
C47 C46 H46B 108.4 . . ?
H46A C46 H46B 107.5 . . ?
C46 C47 H47A 109.5 . . ?
C46 C47 H47B 109.5 . . ?
H47A C47 H47B 109.5 . . ?
C46 C47 H47C 109.5 . . ?
H47A C47 H47C 109.5 . . ?
H47B C47 H47C 109.5 . . ?
C6_1 C1_1 C2_1 119.8(3) . . ?
C6_1 C1_1 H1_1 120.1 . . ?
C2_1 C1_1 H1_1 120.1 . . ?
C3_1 C2_1 C1_1 119.3(3) . . ?
C3_1 C2_1 H2_1 120.3 . . ?
C1_1 C2_1 H2_1 120.3 . . ?
C4_1 C3_1 C2_1 120.0(3) . . ?
C4_1 C3_1 H3_1 120.0 . . ?
C2_1 C3_1 H3_1 120.0 . . ?
C3_1 C4_1 C5_1 120.7(3) . . ?
C3_1 C4_1 H4_1 119.6 . . ?
C5_1 C4_1 H4_1 119.6 . . ?
C4_1 C5_1 C6_1 119.8(3) . . ?
C4_1 C5_1 H5_1 120.1 . . ?
C6_1 C5_1 H5_1 120.1 . . ?
C1_1 C6_1 C5_1 120.3(3) . . ?
C1_1 C6_1 H6_1 119.9 . . ?
C5_1 C6_1 H6_1 119.9 . . ?
C2_2 C1_2 C41 112.2(6) . . ?
C2_2 C1_2 H1A_2 109.2 . . ?
C41 C1_2 H1A_2 109.2 . . ?
C2_2 C1_2 H1AB_2 109.2 . . ?
C41 C1_2 H1AB_2 109.2 . . ?
H1A_2 C1_2 H1AB_2 107.9 . . ?
C1_2 C2_2 H2A_2 109.5 . . ?
C1_2 C2_2 H2B_2 109.5 . . ?
H2A_2 C2_2 H2B_2 109.5 . . ?
C1_2 C2_2 H2C_2 109.5 . . ?
H2A_2 C2_2 H2C_2 109.5 . . ?
H2B_2 C2_2 H2C_2 109.5 . . ?
C41 C1_21 C2_21 110.3(9) . . ?
C41 C1_21 H1A_21 109.6 . . ?
C2_21 C1_21 H1A_21 109.6 . . ?
C41 C1_21 H1AB_21 109.6 . . ?
C2_21 C1_21 H1AB_21 109.6 . . ?
H1A_21 C1_21 H1AB_21 108.1 . . ?
C1_21 C2_21 H2A_21 109.5 . . ?
C1_21 C2_21 H2B_21 109.5 . . ?
H2A_21 C2_21 H2B_21 109.5 . . ?
C1_21 C2_21 H2C_21 109.5 . . ?
H2A_21 C2_21 H2C_21 109.5 . . ?
H2B_21 C2_21 H2C_21 109.5 . . ?

loop_
_geom_bond_atom_site_label_1
_geom_bond_atom_site_label_2
_geom_bond_distance
_geom_bond_site_symmetry_2
_geom_bond_publ_flag
Si1 C1 1.871(2) . ?
Si1 B1 2.005(3) . ?
Si1 B2 2.030(3) . ?
Si1 H1 1.40(3) . ?
C1 C2 1.400(3) . ?
C1 C3 1.408(3) 2_656 ?
N1 C4 1.359(3) . ?
N1 C7 1.438(3) . ?
N1 C5 1.462(3) . ?
B1 C4 1.537(3) . ?
B1 B2 1.737(3) . ?
B1 H666 1.09(3) . ?
B2 C27 1.533(3) . ?
B2 H777 1.08(3) . ?
N2 C4 1.368(3) . ?
N2 C17 1.445(3) . ?
N2 C6 1.482(3) . ?
C2 C3 1.384(3) . ?
C2 H2 0.9300 . ?
N4 C27 1.361(3) . ?
N4 C30 1.438(3) . ?
N4 C29 1.472(3) . ?
N3 C27 1.367(3) . ?
N3 C40 1.420(3) . ?
N3 C28 1.464(3) . ?
C3 H3 0.9300 . ?
C6 C5 1.516(3) . ?
C6 H6A 0.9700 . ?
C6 H6AB 0.9700 . ?
C5 H5A 0.9700 . ?
C5 H5AB 0.9700 . ?
C8 C9 1.397(3) . ?
C8 C7 1.403(3) . ?
C8 C15 1.507(3) . ?
C7 C12 1.396(3) . ?
C9 C10 1.378(4) . ?
C9 H9 0.9300 . ?
C10 C11 1.382(4) . ?
C10 H10 0.9300 . ?
C11 C12 1.399(3) . ?
C11 H11 0.9300 . ?
C12 C13 1.510(3) . ?
C13 C14 1.525(4) . ?
C13 H13A 0.9700 . ?
C13 H13B 0.9700 . ?
C14 H14A 0.9600 . ?
C14 H14B 0.9600 . ?
C14 H14C 0.9600 . ?
C15 C16 1.517(3) . ?
C15 H15A 0.9700 . ?
C15 H15B 0.9700 . ?
C16 H16A 0.9600 . ?
C16 H16B 0.9600 . ?
C16 H16C 0.9600 . ?
C17 C18 1.397(3) . ?
C17 C22 1.408(3) . ?
C18 C19 1.398(3) . ?
C18 C25 1.508(3) . ?
C19 C20 1.376(4) . ?
C19 H19 0.9300 . ?
C20 C21 1.379(4) . ?
C20 H20 0.9300 . ?
C21 C22 1.393(4) . ?
C21 H21 0.9300 . ?
C22 C23 1.510(3) . ?
C23 C24 1.521(4) . ?
C23 H23A 0.9700 . ?
C23 H23B 0.9700 . ?
C24 H24A 0.9600 . ?
C24 H24B 0.9600 . ?
C24 H24C 0.9600 . ?
C25 C26 1.537(3) . ?
C25 H25A 0.9700 . ?
C25 H25B 0.9700 . ?
C26 H26A 0.9600 . ?
C26 H26B 0.9600 . ?
C26 H26C 0.9600 . ?
C28 C29 1.524(4) . ?
C28 H28A 0.9700 . ?
C28 H28B 0.9700 . ?
C29 H29A 0.9700 . ?
C29 H29B 0.9700 . ?
C30 C35 1.394(4) . ?
C30 C31 1.408(4) . ?
C31 C32 1.391(4) . ?
C31 C38 1.512(5) . ?
C32 C33 1.377(5) . ?
C32 H32 0.9300 . ?
C33 C34 1.377(5) . ?
C33 H33 0.9300 . ?
C34 C35 1.406(4) . ?
C34 H34 0.9300 . ?
C35 C36 1.507(4) . ?
C36 C37 1.525(4) . ?
C36 H36A 0.9700 . ?
C36 H36B 0.9700 . ?
C37 H37A 0.9600 . ?
C37 H37B 0.9600 . ?
C37 H37C 0.9600 . ?
C38 C39 1.532(4) . ?
C38 H38A 0.9700 . ?
C38 H38B 0.9700 . ?
C39 H39A 0.9600 . ?
C39 H39B 0.9600 . ?
C39 H39C 0.9600 . ?
C40 C41 1.400(4) . ?
C40 C45 1.404(3) . ?
C41 C42 1.385(4) . ?
C41 C1_21 1.435(13) . ?
C41 C1_2 1.601(11) . ?
C42 C43 1.375(5) . ?
C42 H42 0.9300 . ?
C43 C44 1.383(4) . ?
C43 H43 0.9300 . ?
C44 C45 1.390(3) . ?
C44 H44 0.9300 . ?
C45 C46 1.508(3) . ?
C46 C47 1.520(4) . ?
C46 H46A 0.9700 . ?
C46 H46B 0.9700 . ?
C47 H47A 0.9600 . ?
C47 H47B 0.9600 . ?
C47 H47C 0.9600 . ?
C1_1 C6_1 1.371(4) . ?
C1_1 C2_1 1.395(5) . ?
C1_1 H1_1 0.9300 . ?
C2_1 C3_1 1.388(5) . ?
C2_1 H2_1 0.9300 . ?
C3_1 C4_1 1.364(5) . ?
C3_1 H3_1 0.9300 . ?
C4_1 C5_1 1.374(4) . ?
C4_1 H4_1 0.9300 . ?
C5_1 C6_1 1.379(4) . ?
C5_1 H5_1 0.9300 . ?
C6_1 H6_1 0.9300 . ?
C1_2 C2_2 1.519(13) . ?
C1_2 H1A_2 0.9700 . ?
C1_2 H1AB_2 0.9700 . ?
C2_2 H2A_2 0.9600 . ?
C2_2 H2B_2 0.9600 . ?
C2_2 H2C_2 0.9600 . ?
C1_21 C2_21 1.530(15) . ?
C1_21 H1A_21 0.9700 . ?
C1_21 H1AB_21 0.9700 . ?
C2_21 H2A_21 0.9600 . ?
C2_21 H2B_21 0.9600 . ?
C2_21 H2C_21 0.9600 . ?

loop_
_geom_torsion_atom_site_label_1
_geom_torsion_atom_site_label_2
_geom_torsion_atom_site_label_3
_geom_torsion_atom_site_label_4
_geom_torsion
_geom_torsion_site_symmetry_1
_geom_torsion_site_symmetry_2
_geom_torsion_site_symmetry_3
_geom_torsion_site_symmetry_4
_geom_torsion_publ_flag
B1 Si1 C1 C2 -5.5(3) . . . . ?
B2 Si1 C1 C2 61.0(2) . . . . ?
B1 Si1 C1 C3 171.67(17) . . . 2_656 ?
B2 Si1 C1 C3 -121.80(19) . . . 2_656 ?
C4 B1 B2 C27 -162.9(2) . . . . ?
Si1 B1 B2 C27 92.5(2) . . . . ?
C4 B1 B2 Si1 104.7(2) . . . . ?
C3 C1 C2 C3 -0.1(4) 2_656 . . . ?
Si1 C1 C2 C3 177.18(18) . . . . ?
C7 N1 C4 N2 -175.5(2) . . . . ?
C5 N1 C4 N2 -1.1(3) . . . . ?
C7 N1 C4 B1 3.9(3) . . . . ?
C5 N1 C4 B1 178.3(2) . . . . ?
C17 N2 C4 N1 -150.4(2) . . . . ?
C6 N2 C4 N1 4.8(3) . . . . ?
C17 N2 C4 B1 30.3(3) . . . . ?
C6 N2 C4 B1 -174.6(2) . . . . ?
B2 B1 C4 N1 -169.7(2) . . . . ?
Si1 B1 C4 N1 -94.1(2) . . . . ?
B2 B1 C4 N2 9.6(4) . . . . ?
Si1 B1 C4 N2 85.1(3) . . . . ?
C1 C2 C3 C1 0.1(4) . . . 2_656 ?
C4 N2 C6 C5 -6.3(3) . . . . ?
C17 N2 C6 C5 150.9(2) . . . . ?
C4 N1 C5 C6 -2.8(3) . . . . ?
C7 N1 C5 C6 172.0(2) . . . . ?
N2 C6 C5 N1 5.1(3) . . . . ?
C9 C8 C7 C12 0.1(3) . . . . ?
C15 C8 C7 C12 -178.9(2) . . . . ?
C9 C8 C7 N1 -176.52(19) . . . . ?
C15 C8 C7 N1 4.5(3) . . . . ?
C4 N1 C7 C12 92.9(3) . . . . ?
C5 N1 C7 C12 -81.2(3) . . . . ?
C4 N1 C7 C8 -90.4(3) . . . . ?
C5 N1 C7 C8 95.5(3) . . . . ?
C7 C8 C9 C10 0.2(3) . . . . ?
C15 C8 C9 C10 179.1(2) . . . . ?
C8 C9 C10 C11 -0.2(4) . . . . ?
C9 C10 C11 C12 -0.1(4) . . . . ?
C8 C7 C12 C11 -0.3(3) . . . . ?
N1 C7 C12 C11 176.3(2) . . . . ?
C8 C7 C12 C13 179.4(2) . . . . ?
N1 C7 C12 C13 -4.0(3) . . . . ?
C10 C11 C12 C7 0.3(4) . . . . ?
C10 C11 C12 C13 -179.4(2) . . . . ?
C7 C12 C13 C14 -144.5(2) . . . . ?
C11 C12 C13 C14 35.2(3) . . . . ?
C9 C8 C15 C16 14.9(3) . . . . ?
C7 C8 C15 C16 -166.2(2) . . . . ?
C4 N2 C17 C18 -130.5(2) . . . . ?
C6 N2 C17 C18 75.9(3) . . . . ?
C4 N2 C17 C22 54.6(3) . . . . ?
C6 N2 C17 C22 -99.0(3) . . . . ?
C22 C17 C18 C19 1.2(3) . . . . ?
N2 C17 C18 C19 -173.6(2) . . . . ?
C22 C17 C18 C25 -176.8(2) . . . . ?
N2 C17 C18 C25 8.3(3) . . . . ?
C17 C18 C19 C20 -1.8(4) . . . . ?
C25 C18 C19 C20 176.4(2) . . . . ?
C18 C19 C20 C21 0.5(4) . . . . ?
C19 C20 C21 C22 1.3(4) . . . . ?
C20 C21 C22 C17 -1.8(4) . . . . ?
C20 C21 C22 C23 175.6(2) . . . . ?
C18 C17 C22 C21 0.5(3) . . . . ?
N2 C17 C22 C21 175.3(2) . . . . ?
C18 C17 C22 C23 -176.7(2) . . . . ?
N2 C17 C22 C23 -1.9(3) . . . . ?
C21 C22 C23 C24 -89.8(3) . . . . ?
C17 C22 C23 C24 87.4(3) . . . . ?
C17 C18 C25 C26 110.9(3) . . . . ?
C19 C18 C25 C26 -67.1(3) . . . . ?
C30 N4 C27 N3 -153.8(2) . . . . ?
C29 N4 C27 N3 6.2(3) . . . . ?
C30 N4 C27 B2 27.7(4) . . . . ?
C29 N4 C27 B2 -172.4(2) . . . . ?
C40 N3 C27 N4 -173.2(2) . . . . ?
C28 N3 C27 N4 3.8(3) . . . . ?
C40 N3 C27 B2 5.5(4) . . . . ?
C28 N3 C27 B2 -177.6(2) . . . . ?
B1 B2 C27 N4 6.8(4) . . . . ?
Si1 B2 C27 N4 75.7(3) . . . . ?
B1 B2 C27 N3 -171.5(2) . . . . ?
Si1 B2 C27 N3 -102.6(2) . . . . ?
C27 N3 C28 C29 -11.4(3) . . . . ?
C40 N3 C28 C29 165.7(2) . . . . ?
C27 N4 C29 C28 -12.9(3) . . . . ?
C30 N4 C29 C28 148.5(2) . . . . ?
N3 C28 C29 N4 13.6(3) . . . . ?
C27 N4 C30 C35 -116.8(3) . . . . ?
C29 N4 C30 C35 84.5(3) . . . . ?
C27 N4 C30 C31 66.6(3) . . . . ?
C29 N4 C30 C31 -92.1(3) . . . . ?
C35 C30 C31 C32 0.6(4) . . . . ?
N4 C30 C31 C32 177.1(2) . . . . ?
C35 C30 C31 C38 178.7(2) . . . . ?
N4 C30 C31 C38 -4.7(3) . . . . ?
C30 C31 C32 C33 1.0(4) . . . . ?
C38 C31 C32 C33 -177.1(3) . . . . ?
C31 C32 C33 C34 -0.7(4) . . . . ?
C32 C33 C34 C35 -1.3(4) . . . . ?
C31 C30 C35 C34 -2.4(3) . . . . ?
N4 C30 C35 C34 -178.9(2) . . . . ?
C31 C30 C35 C36 178.4(2) . . . . ?
N4 C30 C35 C36 1.9(3) . . . . ?
C33 C34 C35 C30 2.8(4) . . . . ?
C33 C34 C35 C36 -178.1(2) . . . . ?
C30 C35 C36 C37 135.4(3) . . . . ?
C34 C35 C36 C37 -43.7(3) . . . . ?
C32 C31 C38 C39 -11.5(4) . . . . ?
C30 C31 C38 C39 170.4(2) . . . . ?
C27 N3 C40 C41 -87.8(3) . . . . ?
C28 N3 C40 C41 95.5(3) . . . . ?
C27 N3 C40 C45 94.7(3) . . . . ?
C28 N3 C40 C45 -82.0(3) . . . . ?
C45 C40 C41 C42 0.0(4) . . . . ?
N3 C40 C41 C42 -177.4(2) . . . . ?
C45 C40 C41 C1_21 -176.0(8) . . . . ?
N3 C40 C41 C1_21 6.6(8) . . . . ?
C45 C40 C41 C1_2 178.3(5) . . . . ?
N3 C40 C41 C1_2 0.9(6) . . . . ?
C40 C41 C42 C43 -0.4(4) . . . . ?
C1_21 C41 C42 C43 176.3(6) . . . . ?
C1_2 C41 C42 C43 -178.4(6) . . . . ?
C41 C42 C43 C44 0.2(4) . . . . ?
C42 C43 C44 C45 0.4(4) . . . . ?
C43 C44 C45 C40 -0.8(4) . . . . ?
C43 C44 C45 C46 178.7(2) . . . . ?
C41 C40 C45 C44 0.6(3) . . . . ?
N3 C40 C45 C44 178.1(2) . . . . ?
C41 C40 C45 C46 -178.9(2) . . . . ?
N3 C40 C45 C46 -1.5(3) . . . . ?
C44 C45 C46 C47 5.3(3) . . . . ?
C40 C45 C46 C47 -175.2(2) . . . . ?
C6_1 C1_1 C2_1 C3_1 -0.2(5) . . . . ?
C1_1 C2_1 C3_1 C4_1 -0.8(5) . . . . ?
C2_1 C3_1 C4_1 C5_1 1.2(4) . . . . ?
C3_1 C4_1 C5_1 C6_1 -0.5(4) . . . . ?
C2_1 C1_1 C6_1 C5_1 0.9(4) . . . . ?
C4_1 C5_1 C6_1 C1_1 -0.5(4) . . . . ?
C42 C41 C1_2 C2_2 13.9(11) . . . . ?
C40 C41 C1_2 C2_2 -164.2(6) . . . . ?
C42 C41 C1_21 C2_21 81.5(8) . . . . ?
C40 C41 C1_21 C2_21 -102.3(8) . . . . ?
